data_4079475
loop_
_publ_author_name
'Nekoueishahraki, Bijan'
'Samuel, Prinson P.'
'Roesky, Herbert W.'
'Stern, Daniel'
'Matussek, Julia'
'Stalke, Dietmar'

_publ_section_title
;
 Organobismuth(III) and Dibismuthine Complexes Bearing
 N,N&#x2032;-Disubstituted 1,8-Diaminonaphthalene Ligand: Synthesis,
 Structure, and Reactivity
;
_journal_issue 18
_journal_name_full Organometallics
_journal_page_first 6697
_journal_paper_doi 10.1021/om300758s
_journal_volume 31
_journal_year 2012
_chemical_formula_moiety 'C32 H48 Bi2 N4 S Si4'
_chemical_formula_sum 'C32 H48 Bi2 N4 S Si4'
_chemical_formula_weight 1051.12
_chemical_name_systematic
; 
 ? 
;
_space_group_IT_number 14
_symmetry_cell_setting monoclinic
_symmetry_space_group_name_Hall '-P 2yn'
_symmetry_space_group_name_H-M 'P 1 21/n 1'
_atom_sites_solution_hydrogens geom
_atom_sites_solution_primary direct
_atom_sites_solution_secondary difmap
_audit_creation_method SHELXL-97
_cell_angle_alpha 90.00
_cell_angle_beta 114.8660(10)
_cell_angle_gamma 90.00
_cell_formula_units_Z 8
_cell_length_a 24.3481(14)
_cell_length_b 12.9325(8)
_cell_length_c 27.2352(16)
_cell_measurement_reflns_used 9135
_cell_measurement_temperature 100(2)
_cell_measurement_theta_max 26.754
_cell_measurement_theta_min 2.184
_cell_volume 7780.8(8)
_computing_cell_refinement 'SAINT V7.46A (Bruker, 2008)'
_computing_data_collection 'APEX2 v2.2-0 (Bruker, 2008)'
_computing_data_reduction 'SAINT V7.46A (Bruker, 2008)'
_computing_molecular_graphics 'XSHELL v4.01 (Bruker, 2000)'
_computing_publication_material 'XSHELL v4.01 (Bruker, 2000)'
_computing_structure_refinement 'XL in SHELXTL v2008/2(Sheldrick, 2008)'
_computing_structure_solution 'XS in SHELXTL v2008/2(Sheldrick, 2008)'
_diffrn_ambient_temperature 100(2)
_diffrn_measured_fraction_theta_full 0.999
_diffrn_measured_fraction_theta_max 0.999
_diffrn_measurement_device_type 'Bruker TXS rotating Anode'
_diffrn_measurement_method 'omega scans'
_diffrn_radiation_monochromator 'Helios multilayer mirror optics'
_diffrn_radiation_source 'rotating anode'
_diffrn_radiation_type MoK\a
_diffrn_radiation_wavelength 0.71073
_diffrn_reflns_av_R_equivalents 0.0349
_diffrn_reflns_av_sigmaI/netI 0.0213
_diffrn_reflns_limit_h_max 30
_diffrn_reflns_limit_h_min -30
_diffrn_reflns_limit_k_max 16
_diffrn_reflns_limit_k_min -16
_diffrn_reflns_limit_l_max 34
_diffrn_reflns_limit_l_min -34
_diffrn_reflns_number 109915
_diffrn_reflns_theta_full 26.76
_diffrn_reflns_theta_max 26.76
_diffrn_reflns_theta_min 1.65
_exptl_absorpt_coefficient_mu 9.238
_exptl_absorpt_correction_T_max 0.5761
_exptl_absorpt_correction_T_min 0.4350
_exptl_absorpt_correction_type multi-scan
_exptl_absorpt_process_details 'SADABS-2008/2 (Sheldrick, 2008)'
_exptl_crystal_colour red
_exptl_crystal_density_diffrn 1.795
_exptl_crystal_density_method 'not measured'
_exptl_crystal_description block
_exptl_crystal_F_000 4048
_exptl_crystal_size_max 0.19
_exptl_crystal_size_mid 0.08
_exptl_crystal_size_min 0.06
_refine_diff_density_max 0.549
_refine_diff_density_min -0.558
_refine_diff_density_rms 0.089
_refine_ls_extinction_method none
_refine_ls_goodness_of_fit_ref 1.016
_refine_ls_hydrogen_treatment constr
_refine_ls_matrix_type full
_refine_ls_number_parameters 799
_refine_ls_number_reflns 16556
_refine_ls_number_restraints 0
_refine_ls_restrained_S_all 1.016
_refine_ls_R_factor_all 0.0228
_refine_ls_R_factor_gt 0.0170
_refine_ls_shift/su_max 0.006
_refine_ls_shift/su_mean 0.000
_refine_ls_structure_factor_coef Fsqd
_refine_ls_weighting_details 'calc w=1/[\s^2^(Fo^2^)+(0.0112P)^2^+8.4983P] where P=(Fo^2^+2Fc^2^)/3'
_refine_ls_weighting_scheme calc
_refine_ls_wR_factor_gt 0.0331
_refine_ls_wR_factor_ref 0.0344
_reflns_number_gt 14660
_reflns_number_total 16556
_reflns_threshold_expression >2sigma(I)
_cod_data_source_file om300758s_si_002.cif
_cod_data_source_block 9
_cod_original_sg_symbol_Hall -P2yn
_cod_original_sg_symbol_H-M P2(1)/n
_cod_database_code 4079475

loop_
_symmetry_equiv_pos_as_xyz
'x, y, z'
'-x+1/2, y+1/2, -z+1/2'
'-x, -y, -z'
'x-1/2, -y-1/2, z-1/2'

loop_
_atom_site_label
_atom_site_type_symbol
_atom_site_fract_x
_atom_site_fract_y
_atom_site_fract_z
_atom_site_U_iso_or_equiv
_atom_site_adp_type
_atom_site_occupancy
_atom_site_symmetry_multiplicity
_atom_site_calc_flag
_atom_site_refinement_flags
Bi1 Bi 0.411899(4) 0.886780(8) 0.709427(4) 0.01420(2) Uani 1 1 d .
Bi2 Bi 0.573495(4) 1.045795(8) 0.732624(4) 0.01398(2) Uani 1 1 d .
Bi3 Bi 0.529950(4) 0.174565(8) 0.846548(4) 0.01267(2) Uani 1 1 d .
Bi4 Bi 0.718517(4) 0.128771(8) 0.937148(4) 0.01468(2) Uani 1 1 d .
S1 S 0.46991(3) 1.05615(5) 0.73371(3) 0.01599(14) Uani 1 1 d .
S2 S 0.61885(3) 0.05083(5) 0.87097(3) 0.01659(14) Uani 1 1 d .
Si1 Si 0.26470(3) 0.94746(6) 0.65869(3) 0.01912(17) Uani 1 1 d .
Si2 Si 0.41698(4) 0.71881(6) 0.80554(3) 0.01875(17) Uani 1 1 d .
Si3 Si 0.58943(4) 1.09139(7) 0.61668(3) 0.02195(18) Uani 1 1 d .
Si4 Si 0.62700(4) 0.80586(6) 0.75468(3) 0.02010(17) Uani 1 1 d .
Si5 Si 0.49278(4) 0.34449(6) 0.74202(3) 0.01799(16) Uani 1 1 d .
Si6 Si 0.54542(3) 0.33878(6) 0.94835(3) 0.01578(16) Uani 1 1 d .
Si7 Si 0.84329(4) 0.02668(7) 0.93332(3) 0.02046(17) Uani 1 1 d .
Si8 Si 0.76591(3) 0.07971(6) 1.07052(3) 0.01702(16) Uani 1 1 d .
N1 N 0.33376(10) 0.95547(18) 0.71539(9) 0.0161(5) Uani 1 1 d .
N2 N 0.43657(10) 0.84038(17) 0.79133(9) 0.0148(5) Uani 1 1 d .
N3 N 0.54101(10) 1.07512(18) 0.64754(9) 0.0158(5) Uani 1 1 d .
N4 N 0.57027(10) 0.88503(18) 0.70877(9) 0.0170(5) Uani 1 1 d .
N5 N 0.54926(9) 0.26771(18) 0.78977(9) 0.0143(5) Uani 1 1 d .
N6 N 0.57492(10) 0.30169(17) 0.90276(9) 0.0145(5) Uani 1 1 d .
N7 N 0.77541(10) -0.00212(18) 0.93744(9) 0.0180(5) Uani 1 1 d .
N8 N 0.71399(10) 0.05245(17) 1.00497(9) 0.0153(5) Uani 1 1 d .
C1 C 0.34263(12) 1.0144(2) 0.76148(11) 0.0157(6) Uani 1 1 d .
C2 C 0.39187(12) 0.9976(2) 0.81423(11) 0.0137(5) Uani 1 1 d .
C3 C 0.43872(12) 0.9206(2) 0.82751(11) 0.0150(6) Uani 1 1 d .
C4 C 0.48621(13) 0.9189(2) 0.87784(11) 0.0180(6) Uani 1 1 d .
H4 H 0.5187 0.8721 0.8845 0.022 Uiso 1 1 calc R
C5 C 0.48824(13) 0.9842(2) 0.91963(11) 0.0194(6) Uani 1 1 d .
H5 H 0.5210 0.9802 0.9544 0.023 Uiso 1 1 calc R
C6 C 0.44264(13) 1.0534(2) 0.90976(11) 0.0171(6) Uani 1 1 d .
H6 H 0.4433 1.0961 0.9384 0.021 Uiso 1 1 calc R
C7 C 0.39432(12) 1.0631(2) 0.85783(11) 0.0153(6) Uani 1 1 d .
C8 C 0.34819(13) 1.1362(2) 0.84983(12) 0.0201(6) Uani 1 1 d .
H8 H 0.3490 1.1757 0.8795 0.024 Uiso 1 1 calc R
C9 C 0.30300(13) 1.1500(2) 0.80012(12) 0.0230(7) Uani 1 1 d .
H9 H 0.2722 1.1996 0.7949 0.028 Uiso 1 1 calc R
C10 C 0.30146(13) 1.0918(2) 0.75649(12) 0.0214(6) Uani 1 1 d .
H10 H 0.2706 1.1060 0.7216 0.026 Uiso 1 1 calc R
C11 C 0.26851(14) 0.8324(3) 0.61881(12) 0.0291(7) Uani 1 1 d .
H11A H 0.2995 0.8437 0.6053 0.044 Uiso 1 1 calc R
H11B H 0.2291 0.8221 0.5882 0.044 Uiso 1 1 calc R
H11C H 0.2789 0.7709 0.6420 0.044 Uiso 1 1 calc R
C12 C 0.24946(16) 1.0607(3) 0.61286(13) 0.0371(8) Uani 1 1 d .
H12A H 0.2427 1.1221 0.6307 0.056 Uiso 1 1 calc R
H12B H 0.2133 1.0473 0.5794 0.056 Uiso 1 1 calc R
H12C H 0.2842 1.0724 0.6043 0.056 Uiso 1 1 calc R
C13 C 0.20147(13) 0.9286(2) 0.67946(14) 0.0285(7) Uani 1 1 d .
H13A H 0.2168 0.8935 0.7146 0.043 Uiso 1 1 calc R
H13B H 0.1698 0.8864 0.6523 0.043 Uiso 1 1 calc R
H13C H 0.1847 0.9960 0.6824 0.043 Uiso 1 1 calc R
C14 C 0.35635(15) 0.7324(3) 0.82973(14) 0.0317(8) Uani 1 1 d .
H14A H 0.3706 0.7771 0.8618 0.047 Uiso 1 1 calc R
H14B H 0.3461 0.6642 0.8391 0.047 Uiso 1 1 calc R
H14C H 0.3204 0.7633 0.8011 0.047 Uiso 1 1 calc R
C15 C 0.48202(15) 0.6499(2) 0.85858(13) 0.0290(7) Uani 1 1 d .
H15A H 0.5166 0.6507 0.8490 0.044 Uiso 1 1 calc R
H15B H 0.4705 0.5782 0.8612 0.044 Uiso 1 1 calc R
H15C H 0.4932 0.6845 0.8935 0.044 Uiso 1 1 calc R
C16 C 0.38707(15) 0.6425(2) 0.74152(12) 0.0265(7) Uani 1 1 d .
H16A H 0.3471 0.6690 0.7172 0.040 Uiso 1 1 calc R
H16B H 0.3836 0.5697 0.7497 0.040 Uiso 1 1 calc R
H16C H 0.4148 0.6488 0.7240 0.040 Uiso 1 1 calc R
C17 C 0.48551(12) 1.0243(2) 0.61677(11) 0.0177(6) Uani 1 1 d .
C18 C 0.47588(12) 0.9166(2) 0.62389(11) 0.0164(6) Uani 1 1 d .
C19 C 0.51728(12) 0.8494(2) 0.66601(11) 0.0174(6) Uani 1 1 d .
C20 C 0.50219(13) 0.7457(2) 0.66460(12) 0.0223(6) Uani 1 1 d .
H20 H 0.5291 0.7010 0.6917 0.027 Uiso 1 1 calc R
C21 C 0.44892(14) 0.7039(3) 0.62492(13) 0.0271(7) Uani 1 1 d .
H21 H 0.4414 0.6318 0.6246 0.033 Uiso 1 1 calc R
C22 C 0.40827(14) 0.7659(3) 0.58712(12) 0.0255(7) Uani 1 1 d .
H22 H 0.3716 0.7375 0.5612 0.031 Uiso 1 1 calc R
C23 C 0.41976(13) 0.8721(2) 0.58579(11) 0.0205(6) Uani 1 1 d .
C24 C 0.37587(13) 0.9359(3) 0.54647(12) 0.0264(7) Uani 1 1 d .
H24 H 0.3387 0.9061 0.5220 0.032 Uiso 1 1 calc R
C25 C 0.38549(13) 1.0378(3) 0.54291(11) 0.0244(7) Uani 1 1 d .
H25 H 0.3549 1.0793 0.5168 0.029 Uiso 1 1 calc R
C26 C 0.44088(12) 1.0824(2) 0.57798(11) 0.0211(6) Uani 1 1 d .
H26 H 0.4476 1.1540 0.5748 0.025 Uiso 1 1 calc R
C27 C 0.66503(13) 1.1286(3) 0.67043(13) 0.0309(8) Uani 1 1 d .
H27A H 0.6804 1.0727 0.6971 0.046 Uiso 1 1 calc R
H27B H 0.6610 1.1919 0.6884 0.046 Uiso 1 1 calc R
H27C H 0.6933 1.1408 0.6540 0.046 Uiso 1 1 calc R
C28 C 0.56305(16) 1.1938(3) 0.56365(14) 0.0427(10) Uani 1 1 d .
H28A H 0.5236 1.1743 0.5352 0.064 Uiso 1 1 calc R
H28B H 0.5924 1.2015 0.5480 0.064 Uiso 1 1 calc R
H28C H 0.5592 1.2595 0.5799 0.064 Uiso 1 1 calc R
C29 C 0.59474(16) 0.9678(3) 0.58413(14) 0.0403(9) Uani 1 1 d .
H29A H 0.6127 0.9146 0.6119 0.060 Uiso 1 1 calc R
H29B H 0.6201 0.9777 0.5645 0.060 Uiso 1 1 calc R
H29C H 0.5542 0.9459 0.5587 0.060 Uiso 1 1 calc R
C30 C 0.69334(13) 0.8919(2) 0.79069(12) 0.0248(7) Uani 1 1 d .
H30A H 0.7041 0.9275 0.7642 0.037 Uiso 1 1 calc R
H30B H 0.7278 0.8504 0.8149 0.037 Uiso 1 1 calc R
H30C H 0.6830 0.9432 0.8120 0.037 Uiso 1 1 calc R
C31 C 0.65205(15) 0.7061(3) 0.71914(15) 0.0385(9) Uani 1 1 d .
H31A H 0.6216 0.6512 0.7058 0.058 Uiso 1 1 calc R
H31B H 0.6908 0.6768 0.7443 0.058 Uiso 1 1 calc R
H31C H 0.6569 0.7380 0.6886 0.058 Uiso 1 1 calc R
C32 C 0.60407(16) 0.7470(3) 0.80548(13) 0.0348(8) Uani 1 1 d .
H32A H 0.5950 0.8019 0.8258 0.052 Uiso 1 1 calc R
H32B H 0.6371 0.7039 0.8305 0.052 Uiso 1 1 calc R
H32C H 0.5680 0.7042 0.7870 0.052 Uiso 1 1 calc R
C33 C 0.60968(12) 0.3019(2) 0.80666(11) 0.0146(6) Uani 1 1 d .
C34 C 0.64770(12) 0.3351(2) 0.86122(11) 0.0138(5) Uani 1 1 d .
C35 C 0.63137(12) 0.3334(2) 0.90665(11) 0.0145(6) Uani 1 1 d .
C36 C 0.67420(12) 0.3662(2) 0.95667(11) 0.0177(6) Uani 1 1 d .
H36 H 0.6648 0.3606 0.9871 0.021 Uiso 1 1 calc R
C37 C 0.73021(12) 0.4069(2) 0.96446(11) 0.0187(6) Uani 1 1 d .
H37 H 0.7570 0.4324 0.9990 0.022 Uiso 1 1 calc R
C38 C 0.74630(13) 0.4099(2) 0.92229(11) 0.0194(6) Uani 1 1 d .
H38 H 0.7848 0.4365 0.9277 0.023 Uiso 1 1 calc R
C39 C 0.70649(12) 0.3739(2) 0.87079(11) 0.0162(6) Uani 1 1 d .
C40 C 0.72548(13) 0.3787(2) 0.82830(12) 0.0232(7) Uani 1 1 d .
H40 H 0.7645 0.4053 0.8354 0.028 Uiso 1 1 calc R
C41 C 0.68915(13) 0.3461(2) 0.77784(12) 0.0240(7) Uani 1 1 d .
H41 H 0.7024 0.3496 0.7497 0.029 Uiso 1 1 calc R
C42 C 0.63176(12) 0.3071(2) 0.76773(11) 0.0189(6) Uani 1 1 d .
H42 H 0.6068 0.2831 0.7323 0.023 Uiso 1 1 calc R
C43 C 0.42121(13) 0.3252(2) 0.75040(12) 0.0247(7) Uani 1 1 d .
H43A H 0.4096 0.2521 0.7448 0.037 Uiso 1 1 calc R
H43B H 0.3890 0.3674 0.7238 0.037 Uiso 1 1 calc R
H43C H 0.4275 0.3460 0.7870 0.037 Uiso 1 1 calc R
C44 C 0.47677(15) 0.3154(3) 0.67020(12) 0.0320(8) Uani 1 1 d .
H44A H 0.5122 0.3331 0.6636 0.048 Uiso 1 1 calc R
H44B H 0.4419 0.3563 0.6461 0.048 Uiso 1 1 calc R
H44C H 0.4677 0.2417 0.6631 0.048 Uiso 1 1 calc R
C45 C 0.51812(16) 0.4815(2) 0.75536(15) 0.0341(8) Uani 1 1 d .
H45A H 0.5224 0.5014 0.7915 0.051 Uiso 1 1 calc R
H45B H 0.4881 0.5261 0.7282 0.051 Uiso 1 1 calc R
H45C H 0.5572 0.4890 0.7534 0.051 Uiso 1 1 calc R
C46 C 0.46158(13) 0.3383(2) 0.91069(12) 0.0219(6) Uani 1 1 d .
H46A H 0.4491 0.3942 0.8839 0.033 Uiso 1 1 calc R
H46B H 0.4431 0.3486 0.9361 0.033 Uiso 1 1 calc R
H46C H 0.4484 0.2718 0.8922 0.033 Uiso 1 1 calc R
C47 C 0.56725(13) 0.4743(2) 0.97263(12) 0.0242(7) Uani 1 1 d .
H47A H 0.6028 0.4733 1.0075 0.036 Uiso 1 1 calc R
H47B H 0.5335 0.5082 0.9770 0.036 Uiso 1 1 calc R
H47C H 0.5768 0.5126 0.9462 0.036 Uiso 1 1 calc R
C48 C 0.56762(14) 0.2479(3) 1.00672(12) 0.0293(7) Uani 1 1 d .
H48A H 0.5548 0.1777 0.9933 0.044 Uiso 1 1 calc R
H48B H 0.5481 0.2689 1.0301 0.044 Uiso 1 1 calc R
H48C H 0.6117 0.2494 1.0274 0.044 Uiso 1 1 calc R
C49 C 0.75757(12) -0.1021(2) 0.94469(10) 0.0158(6) Uani 1 1 d .
C50 C 0.71344(12) -0.1233(2) 0.96653(10) 0.0146(6) Uani 1 1 d .
C51 C 0.69079(12) -0.0495(2) 0.99280(10) 0.0148(6) Uani 1 1 d .
C52 C 0.64575(12) -0.0773(2) 1.00830(11) 0.0186(6) Uani 1 1 d .
H52 H 0.6299 -0.0268 1.0241 0.022 Uiso 1 1 calc R
C53 C 0.62280(13) -0.1782(2) 1.00127(11) 0.0195(6) Uani 1 1 d .
H53 H 0.5912 -0.1951 1.0117 0.023 Uiso 1 1 calc R
C54 C 0.64564(13) -0.2521(2) 0.97951(11) 0.0190(6) Uani 1 1 d .
H54 H 0.6301 -0.3206 0.9751 0.023 Uiso 1 1 calc R
C55 C 0.69217(12) -0.2280(2) 0.96343(11) 0.0164(6) Uani 1 1 d .
C56 C 0.71765(13) -0.3086(2) 0.94507(11) 0.0192(6) Uani 1 1 d .
H56 H 0.7031 -0.3773 0.9432 0.023 Uiso 1 1 calc R
C57 C 0.76339(13) -0.2879(2) 0.93001(11) 0.0223(6) Uani 1 1 d .
H57 H 0.7825 -0.3428 0.9200 0.027 Uiso 1 1 calc R
C58 C 0.78217(13) -0.1860(2) 0.92935(11) 0.0200(6) Uani 1 1 d .
H58 H 0.8134 -0.1736 0.9178 0.024 Uiso 1 1 calc R
C59 C 0.85045(15) 0.1707(3) 0.93248(15) 0.0324(8) Uani 1 1 d .
H59A H 0.8160 0.1991 0.9013 0.049 Uiso 1 1 calc R
H59B H 0.8881 0.1888 0.9297 0.049 Uiso 1 1 calc R
H59C H 0.8510 0.1996 0.9659 0.049 Uiso 1 1 calc R
C60 C 0.84980(15) -0.0183(3) 0.87068(13) 0.0304(8) Uani 1 1 d .
H60A H 0.8508 -0.0941 0.8703 0.046 Uiso 1 1 calc R
H60B H 0.8871 0.0090 0.8703 0.046 Uiso 1 1 calc R
H60C H 0.8149 0.0065 0.8387 0.046 Uiso 1 1 calc R
C61 C 0.90810(14) -0.0251(3) 0.99354(13) 0.0337(8) Uani 1 1 d .
H61A H 0.9098 0.0094 1.0262 0.051 Uiso 1 1 calc R
H61B H 0.9458 -0.0124 0.9898 0.051 Uiso 1 1 calc R
H61C H 0.9028 -0.0997 0.9964 0.051 Uiso 1 1 calc R
C62 C 0.80683(15) 0.1999(2) 1.06772(12) 0.0282(7) Uani 1 1 d .
H62A H 0.8318 0.1859 1.0482 0.042 Uiso 1 1 calc R
H62B H 0.8327 0.2227 1.1046 0.042 Uiso 1 1 calc R
H62C H 0.7774 0.2542 1.0489 0.042 Uiso 1 1 calc R
C63 C 0.82082(14) -0.0282(2) 1.09662(12) 0.0289(7) Uani 1 1 d .
H63A H 0.7995 -0.0912 1.0986 0.043 Uiso 1 1 calc R
H63B H 0.8515 -0.0108 1.1328 0.043 Uiso 1 1 calc R
H63C H 0.8405 -0.0397 1.0722 0.043 Uiso 1 1 calc R
C64 C 0.72964(15) 0.1009(3) 1.11733(13) 0.0344(8) Uani 1 1 d .
H64A H 0.6997 0.1565 1.1033 0.052 Uiso 1 1 calc R
H64B H 0.7605 0.1203 1.1531 0.052 Uiso 1 1 calc R
H64C H 0.7095 0.0371 1.1204 0.052 Uiso 1 1 calc R

loop_
_atom_site_aniso_label
_atom_site_aniso_U_11
_atom_site_aniso_U_22
_atom_site_aniso_U_33
_atom_site_aniso_U_23
_atom_site_aniso_U_13
_atom_site_aniso_U_12
Bi1 0.01290(5) 0.01678(5) 0.01342(5) -0.00332(4) 0.00602(4) -0.00209(4)
Bi2 0.01109(5) 0.01807(5) 0.01217(5) -0.00249(4) 0.00429(4) -0.00225(4)
Bi3 0.01079(5) 0.01483(5) 0.01248(5) -0.00164(4) 0.00499(4) -0.00185(4)
Bi4 0.01262(5) 0.01418(5) 0.01637(5) 0.00157(4) 0.00525(4) 0.00060(4)
S1 0.0144(3) 0.0176(4) 0.0175(3) -0.0039(3) 0.0082(3) -0.0032(3)
S2 0.0152(3) 0.0165(3) 0.0156(3) -0.0009(3) 0.0041(3) 0.0012(3)
Si1 0.0128(4) 0.0232(4) 0.0170(4) -0.0006(3) 0.0020(3) -0.0013(3)
Si2 0.0216(4) 0.0154(4) 0.0202(4) -0.0016(3) 0.0097(3) -0.0006(3)
Si3 0.0167(4) 0.0351(5) 0.0164(4) -0.0015(4) 0.0093(3) -0.0053(4)
Si4 0.0179(4) 0.0217(4) 0.0188(4) -0.0012(3) 0.0059(3) 0.0039(3)
Si5 0.0164(4) 0.0182(4) 0.0178(4) 0.0013(3) 0.0056(3) 0.0029(3)
Si6 0.0152(4) 0.0174(4) 0.0160(4) -0.0031(3) 0.0078(3) -0.0019(3)
Si7 0.0148(4) 0.0241(4) 0.0245(4) 0.0040(3) 0.0102(3) 0.0010(3)
Si8 0.0161(4) 0.0175(4) 0.0152(4) -0.0008(3) 0.0045(3) 0.0009(3)
N1 0.0113(11) 0.0199(13) 0.0156(12) -0.0010(10) 0.0044(10) 0.0007(10)
N2 0.0151(12) 0.0159(12) 0.0137(11) -0.0007(9) 0.0063(10) 0.0018(9)
N3 0.0121(12) 0.0236(13) 0.0124(11) -0.0016(10) 0.0058(9) -0.0038(10)
N4 0.0138(12) 0.0184(13) 0.0172(12) -0.0036(10) 0.0049(10) 0.0013(10)
N5 0.0095(11) 0.0186(12) 0.0139(11) 0.0009(9) 0.0041(9) -0.0028(9)
N6 0.0111(11) 0.0162(12) 0.0153(12) -0.0068(9) 0.0048(9) -0.0038(9)
N7 0.0170(12) 0.0166(12) 0.0224(13) 0.0023(10) 0.0103(10) 0.0023(10)
N8 0.0152(12) 0.0157(12) 0.0142(11) 0.0009(9) 0.0055(10) 0.0000(9)
C1 0.0126(14) 0.0182(14) 0.0170(14) -0.0010(11) 0.0069(11) -0.0026(11)
C2 0.0131(13) 0.0143(14) 0.0160(13) -0.0009(11) 0.0085(11) -0.0033(11)
C3 0.0168(14) 0.0144(14) 0.0170(14) -0.0001(11) 0.0103(12) -0.0039(11)
C4 0.0164(14) 0.0186(15) 0.0194(14) 0.0005(12) 0.0079(12) 0.0013(12)
C5 0.0187(15) 0.0233(16) 0.0129(14) 0.0009(12) 0.0033(12) -0.0022(12)
C6 0.0225(15) 0.0183(15) 0.0130(13) -0.0045(11) 0.0100(12) -0.0054(12)
C7 0.0146(14) 0.0162(14) 0.0176(14) -0.0017(11) 0.0092(12) -0.0057(11)
C8 0.0213(15) 0.0193(15) 0.0232(15) -0.0076(12) 0.0128(13) -0.0031(12)
C9 0.0167(15) 0.0221(16) 0.0300(17) -0.0044(13) 0.0096(13) 0.0020(12)
C10 0.0133(14) 0.0238(16) 0.0215(15) -0.0019(12) 0.0018(12) 0.0004(12)
C11 0.0209(16) 0.039(2) 0.0215(16) -0.0105(14) 0.0028(13) -0.0012(14)
C12 0.039(2) 0.045(2) 0.0225(17) 0.0096(16) 0.0083(16) 0.0060(17)
C13 0.0150(15) 0.0258(17) 0.042(2) -0.0054(15) 0.0095(14) -0.0036(13)
C14 0.0345(19) 0.0300(19) 0.041(2) -0.0093(15) 0.0258(17) -0.0114(15)
C15 0.0369(19) 0.0207(17) 0.0261(17) 0.0033(13) 0.0100(15) 0.0031(14)
C16 0.0326(18) 0.0177(16) 0.0281(17) -0.0027(13) 0.0118(15) 0.0008(13)
C17 0.0150(14) 0.0279(16) 0.0115(13) -0.0034(12) 0.0067(11) -0.0023(12)
C18 0.0124(14) 0.0254(16) 0.0124(13) -0.0086(12) 0.0063(11) -0.0030(12)
C19 0.0140(14) 0.0236(16) 0.0169(14) -0.0079(12) 0.0087(12) -0.0013(12)
C20 0.0198(15) 0.0246(16) 0.0234(16) -0.0039(13) 0.0099(13) 0.0005(13)
C21 0.0291(18) 0.0239(17) 0.0312(18) -0.0131(14) 0.0154(15) -0.0096(14)
C22 0.0202(16) 0.0353(19) 0.0199(16) -0.0148(14) 0.0073(13) -0.0114(14)
C23 0.0160(14) 0.0307(17) 0.0170(14) -0.0084(13) 0.0092(12) -0.0046(13)
C24 0.0130(15) 0.048(2) 0.0166(15) -0.0079(14) 0.0048(12) -0.0085(14)
C25 0.0134(15) 0.043(2) 0.0146(14) 0.0017(13) 0.0035(12) 0.0024(13)
C26 0.0167(15) 0.0303(17) 0.0166(14) -0.0002(13) 0.0072(12) -0.0002(13)
C27 0.0191(16) 0.052(2) 0.0275(17) -0.0077(16) 0.0153(14) -0.0091(15)
C28 0.033(2) 0.061(3) 0.036(2) 0.0166(18) 0.0153(17) -0.0099(18)
C29 0.0276(19) 0.063(3) 0.037(2) -0.0176(19) 0.0210(16) -0.0032(18)
C30 0.0146(15) 0.0315(18) 0.0237(16) -0.0009(14) 0.0035(13) 0.0044(13)
C31 0.0292(19) 0.037(2) 0.044(2) -0.0135(17) 0.0102(16) 0.0075(16)
C32 0.037(2) 0.035(2) 0.0274(18) 0.0066(15) 0.0092(16) -0.0028(16)
C33 0.0123(13) 0.0139(14) 0.0158(14) 0.0015(11) 0.0040(11) 0.0002(11)
C34 0.0118(13) 0.0125(13) 0.0160(13) 0.0020(11) 0.0049(11) -0.0012(11)
C35 0.0116(13) 0.0139(14) 0.0156(14) -0.0001(11) 0.0033(11) 0.0017(11)
C36 0.0172(14) 0.0187(15) 0.0181(14) -0.0012(12) 0.0084(12) 0.0013(12)
C37 0.0151(14) 0.0181(15) 0.0178(14) -0.0027(12) 0.0018(12) -0.0017(12)
C38 0.0127(14) 0.0194(15) 0.0213(15) 0.0000(12) 0.0025(12) -0.0043(12)
C39 0.0163(14) 0.0141(14) 0.0185(14) 0.0007(11) 0.0077(12) -0.0016(11)
C40 0.0154(15) 0.0301(17) 0.0251(16) 0.0012(13) 0.0096(13) -0.0060(13)
C41 0.0226(16) 0.0328(18) 0.0200(15) 0.0009(13) 0.0122(13) -0.0051(13)
C42 0.0156(14) 0.0234(16) 0.0167(14) -0.0006(12) 0.0060(12) -0.0050(12)
C43 0.0171(15) 0.0294(17) 0.0249(16) 0.0015(13) 0.0063(13) 0.0065(13)
C44 0.0302(18) 0.041(2) 0.0222(17) 0.0074(15) 0.0089(14) 0.0114(16)
C45 0.036(2) 0.0195(17) 0.048(2) 0.0037(15) 0.0197(17) 0.0042(15)
C46 0.0192(15) 0.0234(16) 0.0249(16) -0.0060(13) 0.0111(13) -0.0017(12)
C47 0.0176(15) 0.0249(17) 0.0288(17) -0.0097(13) 0.0086(13) -0.0009(13)
C48 0.0302(18) 0.0363(19) 0.0226(16) 0.0053(14) 0.0122(14) -0.0014(15)
C49 0.0139(14) 0.0194(15) 0.0116(13) 0.0028(11) 0.0028(11) 0.0016(11)
C50 0.0128(13) 0.0163(14) 0.0125(13) 0.0009(11) 0.0033(11) 0.0026(11)
C51 0.0125(13) 0.0172(14) 0.0110(13) 0.0037(11) 0.0014(11) 0.0016(11)
C52 0.0179(15) 0.0223(15) 0.0164(14) -0.0014(12) 0.0080(12) 0.0019(12)
C53 0.0164(15) 0.0239(16) 0.0190(15) -0.0007(12) 0.0082(12) -0.0040(12)
C54 0.0217(15) 0.0159(14) 0.0180(14) 0.0001(12) 0.0070(12) -0.0046(12)
C55 0.0177(14) 0.0162(14) 0.0135(14) 0.0007(11) 0.0049(12) 0.0013(11)
C56 0.0250(16) 0.0116(14) 0.0189(15) 0.0021(11) 0.0072(13) 0.0010(12)
C57 0.0259(16) 0.0208(16) 0.0193(15) 0.0003(12) 0.0087(13) 0.0070(13)
C58 0.0190(15) 0.0222(16) 0.0207(15) 0.0024(12) 0.0104(12) 0.0030(12)
C59 0.0285(18) 0.0296(18) 0.047(2) 0.0014(16) 0.0236(17) -0.0037(15)
C60 0.0312(18) 0.0323(19) 0.0365(19) 0.0014(15) 0.0228(16) 0.0001(15)
C61 0.0196(17) 0.046(2) 0.0353(19) 0.0076(16) 0.0109(15) 0.0021(15)
C62 0.0319(18) 0.0223(17) 0.0203(16) 0.0009(13) 0.0010(14) -0.0034(14)
C63 0.0265(17) 0.0291(18) 0.0223(16) 0.0039(14) 0.0015(14) 0.0067(14)
C64 0.0281(18) 0.052(2) 0.0246(17) -0.0134(16) 0.0122(15) -0.0047(16)

loop_
_atom_type_symbol
_atom_type_description
_atom_type_scat_dispersion_real
_atom_type_scat_dispersion_imag
_atom_type_scat_source
C C 0.0033 0.0016 'International Tables Vol C Tables 4.2.6.8 and 6.1.1.4'
H H 0.0000 0.0000 'International Tables Vol C Tables 4.2.6.8 and 6.1.1.4'
N N 0.0061 0.0033 'International Tables Vol C Tables 4.2.6.8 and 6.1.1.4'
Si Si 0.0817 0.0704 'International Tables Vol C Tables 4.2.6.8 and 6.1.1.4'
S S 0.1246 0.1234 'International Tables Vol C Tables 4.2.6.8 and 6.1.1.4'
Bi Bi -4.1077 10.2566 'International Tables Vol C Tables 4.2.6.8 and 6.1.1.4'

loop_
_geom_angle_atom_site_label_1
_geom_angle_atom_site_label_2
_geom_angle_atom_site_label_3
_geom_angle
N2 Bi1 N1 84.68(8)
N2 Bi1 S1 95.10(6)
N1 Bi1 S1 92.10(6)
N3 Bi2 N4 84.00(9)
N3 Bi2 S1 94.96(6)
N4 Bi2 S1 98.22(6)
N5 Bi3 N6 83.51(8)
N5 Bi3 S2 96.92(6)
N6 Bi3 S2 99.69(6)
N8 Bi4 N7 84.38(8)
N8 Bi4 S2 92.80(6)
N7 Bi4 S2 96.32(6)
Bi2 S1 Bi1 113.47(3)
Bi4 S2 Bi3 112.89(3)
N1 Si1 C12 113.22(15)
N1 Si1 C13 110.52(13)
C12 Si1 C13 110.45(16)
N1 Si1 C11 107.29(13)
C12 Si1 C11 106.39(16)
C13 Si1 C11 108.75(15)
N2 Si2 C14 109.08(13)
N2 Si2 C15 112.54(13)
C14 Si2 C15 108.26(16)
N2 Si2 C16 107.88(13)
C14 Si2 C16 108.97(15)
C15 Si2 C16 110.05(14)
N3 Si3 C29 109.06(14)
N3 Si3 C28 112.39(14)
C29 Si3 C28 108.18(18)
N3 Si3 C27 107.43(12)
C29 Si3 C27 110.60(16)
C28 Si3 C27 109.19(16)
N4 Si4 C32 112.15(14)
N4 Si4 C31 111.48(14)
C32 Si4 C31 111.71(17)
N4 Si4 C30 105.97(13)
C32 Si4 C30 108.53(15)
C31 Si4 C30 106.64(15)
N5 Si5 C45 107.62(14)
N5 Si5 C44 114.67(13)
C45 Si5 C44 107.61(16)
N5 Si5 C43 108.40(12)
C45 Si5 C43 110.67(15)
C44 Si5 C43 107.89(15)
N6 Si6 C46 106.97(12)
N6 Si6 C48 112.05(13)
C46 Si6 C48 108.99(14)
N6 Si6 C47 111.65(13)
C46 Si6 C47 106.33(14)
C48 Si6 C47 110.60(15)
N7 Si7 C61 110.02(13)
N7 Si7 C60 115.99(14)
C61 Si7 C60 109.06(15)
N7 Si7 C59 108.00(13)
C61 Si7 C59 108.71(17)
C60 Si7 C59 104.74(15)
N8 Si8 C64 112.73(13)
N8 Si8 C63 109.71(13)
C64 Si8 C63 108.85(16)
N8 Si8 C62 107.33(13)
C64 Si8 C62 108.82(16)
C63 Si8 C62 109.35(15)
C1 N1 Si1 123.52(18)
C1 N1 Bi1 118.63(17)
Si1 N1 Bi1 117.36(12)
C3 N2 Si2 116.22(17)
C3 N2 Bi1 115.63(17)
Si2 N2 Bi1 120.31(12)
C17 N3 Si3 116.48(17)
C17 N3 Bi2 112.58(16)
Si3 N3 Bi2 122.08(12)
C19 N4 Si4 125.0(2)
C19 N4 Bi2 117.91(18)
Si4 N4 Bi2 115.34(12)
C33 N5 Si5 116.66(18)
C33 N5 Bi3 116.78(16)
Si5 N5 Bi3 120.55(11)
C35 N6 Si6 123.57(18)
C35 N6 Bi3 117.33(16)
Si6 N6 Bi3 117.90(11)
C49 N7 Si7 124.28(19)
C49 N7 Bi4 118.75(17)
Si7 N7 Bi4 116.81(12)
C51 N8 Si8 118.40(18)
C51 N8 Bi4 112.81(16)
Si8 N8 Bi4 121.01(12)
C10 C1 N1 118.2(2)
C10 C1 C2 118.0(2)
N1 C1 C2 123.9(2)
C7 C2 C3 116.5(2)
C7 C2 C1 117.4(2)
C3 C2 C1 126.1(2)
C4 C3 N2 116.9(2)
C4 C3 C2 120.4(2)
N2 C3 C2 122.5(2)
C3 C4 C5 121.9(3)
C3 C4 H4 119.0
C5 C4 H4 119.0
C6 C5 C4 119.2(3)
C6 C5 H5 120.4
C4 C5 H5 120.4
C5 C6 C7 121.4(3)
C5 C6 H6 119.3
C7 C6 H6 119.3
C8 C7 C6 119.1(2)
C8 C7 C2 120.8(2)
C6 C7 C2 120.1(2)
C9 C8 C7 120.2(3)
C9 C8 H8 119.9
C7 C8 H8 119.9
C8 C9 C10 120.1(3)
C8 C9 H9 119.9
C10 C9 H9 119.9
C1 C10 C9 123.3(3)
C1 C10 H10 118.3
C9 C10 H10 118.3
Si1 C11 H11A 109.5
Si1 C11 H11B 109.5
H11A C11 H11B 109.5
Si1 C11 H11C 109.5
H11A C11 H11C 109.5
H11B C11 H11C 109.5
Si1 C12 H12A 109.5
Si1 C12 H12B 109.5
H12A C12 H12B 109.5
Si1 C12 H12C 109.5
H12A C12 H12C 109.5
H12B C12 H12C 109.5
Si1 C13 H13A 109.5
Si1 C13 H13B 109.5
H13A C13 H13B 109.5
Si1 C13 H13C 109.5
H13A C13 H13C 109.5
H13B C13 H13C 109.5
Si2 C14 H14A 109.5
Si2 C14 H14B 109.5
H14A C14 H14B 109.5
Si2 C14 H14C 109.5
H14A C14 H14C 109.5
H14B C14 H14C 109.5
Si2 C15 H15A 109.5
Si2 C15 H15B 109.5
H15A C15 H15B 109.5
Si2 C15 H15C 109.5
H15A C15 H15C 109.5
H15B C15 H15C 109.5
Si2 C16 H16A 109.5
Si2 C16 H16B 109.5
H16A C16 H16B 109.5
Si2 C16 H16C 109.5
H16A C16 H16C 109.5
H16B C16 H16C 109.5
C26 C17 N3 116.7(3)
C26 C17 C18 120.7(3)
N3 C17 C18 122.5(2)
C17 C18 C23 116.6(3)
C17 C18 C19 125.9(2)
C23 C18 C19 117.5(3)
C20 C19 N4 118.8(3)
C20 C19 C18 117.9(3)
N4 C19 C18 123.3(3)
C19 C20 C21 122.9(3)
C19 C20 H20 118.6
C21 C20 H20 118.6
C22 C21 C20 120.2(3)
C22 C21 H21 119.9
C20 C21 H21 119.9
C21 C22 C23 120.7(3)
C21 C22 H22 119.7
C23 C22 H22 119.7
C22 C23 C24 119.6(3)
C22 C23 C18 120.6(3)
C24 C23 C18 119.8(3)
C25 C24 C23 121.6(3)
C25 C24 H24 119.2
C23 C24 H24 119.2
C24 C25 C26 119.8(3)
C24 C25 H25 120.1
C26 C25 H25 120.1
C17 C26 C25 121.3(3)
C17 C26 H26 119.4
C25 C26 H26 119.4
Si3 C27 H27A 109.5
Si3 C27 H27B 109.5
H27A C27 H27B 109.5
Si3 C27 H27C 109.5
H27A C27 H27C 109.5
H27B C27 H27C 109.5
Si3 C28 H28A 109.5
Si3 C28 H28B 109.5
H28A C28 H28B 109.5
Si3 C28 H28C 109.5
H28A C28 H28C 109.5
H28B C28 H28C 109.5
Si3 C29 H29A 109.5
Si3 C29 H29B 109.5
H29A C29 H29B 109.5
Si3 C29 H29C 109.5
H29A C29 H29C 109.5
H29B C29 H29C 109.5
Si4 C30 H30A 109.5
Si4 C30 H30B 109.5
H30A C30 H30B 109.5
Si4 C30 H30C 109.5
H30A C30 H30C 109.5
H30B C30 H30C 109.5
Si4 C31 H31A 109.5
Si4 C31 H31B 109.5
H31A C31 H31B 109.5
Si4 C31 H31C 109.5
H31A C31 H31C 109.5
H31B C31 H31C 109.5
Si4 C32 H32A 109.5
Si4 C32 H32B 109.5
H32A C32 H32B 109.5
Si4 C32 H32C 109.5
H32A C32 H32C 109.5
H32B C32 H32C 109.5
C42 C33 N5 117.0(2)
C42 C33 C34 119.2(2)
N5 C33 C34 123.7(2)
C39 C34 C33 116.7(2)
C39 C34 C35 117.5(2)
C33 C34 C35 125.8(2)
C36 C35 N6 118.3(2)
C36 C35 C34 118.0(2)
N6 C35 C34 123.7(2)
C35 C36 C37 123.3(3)
C35 C36 H36 118.4
C37 C36 H36 118.4
C38 C37 C36 119.5(3)
C38 C37 H37 120.2
C36 C37 H37 120.2
C37 C38 C39 120.7(3)
C37 C38 H38 119.7
C39 C38 H38 119.7
C38 C39 C40 118.4(3)
C38 C39 C34 120.9(2)
C40 C39 C34 120.7(3)
C41 C40 C39 121.2(3)
C41 C40 H40 119.4
C39 C40 H40 119.4
C40 C41 C42 119.0(3)
C40 C41 H41 120.5
C42 C41 H41 120.5
C33 C42 C41 123.1(3)
C33 C42 H42 118.4
C41 C42 H42 118.4
Si5 C43 H43A 109.5
Si5 C43 H43B 109.5
H43A C43 H43B 109.5
Si5 C43 H43C 109.5
H43A C43 H43C 109.5
H43B C43 H43C 109.5
Si5 C44 H44A 109.5
Si5 C44 H44B 109.5
H44A C44 H44B 109.5
Si5 C44 H44C 109.5
H44A C44 H44C 109.5
H44B C44 H44C 109.5
Si5 C45 H45A 109.5
Si5 C45 H45B 109.5
H45A C45 H45B 109.5
Si5 C45 H45C 109.5
H45A C45 H45C 109.5
H45B C45 H45C 109.5
Si6 C46 H46A 109.5
Si6 C46 H46B 109.5
H46A C46 H46B 109.5
Si6 C46 H46C 109.5
H46A C46 H46C 109.5
H46B C46 H46C 109.5
Si6 C47 H47A 109.5
Si6 C47 H47B 109.5
H47A C47 H47B 109.5
Si6 C47 H47C 109.5
H47A C47 H47C 109.5
H47B C47 H47C 109.5
Si6 C48 H48A 109.5
Si6 C48 H48B 109.5
H48A C48 H48B 109.5
Si6 C48 H48C 109.5
H48A C48 H48C 109.5
H48B C48 H48C 109.5
C58 C49 N7 118.7(2)
C58 C49 C50 117.6(3)
N7 C49 C50 123.7(2)
C51 C50 C55 116.8(2)
C51 C50 C49 125.7(2)
C55 C50 C49 117.5(2)
C52 C51 N8 117.5(2)
C52 C51 C50 120.1(3)
N8 C51 C50 122.4(2)
C51 C52 C53 121.6(3)
C51 C52 H52 119.2
C53 C52 H52 119.2
C54 C53 C52 120.1(3)
C54 C53 H53 120.0
C52 C53 H53 120.0
C53 C54 C55 120.6(3)
C53 C54 H54 119.7
C55 C54 H54 119.7
C56 C55 C54 118.6(3)
C56 C55 C50 121.1(2)
C54 C55 C50 120.4(2)
C57 C56 C55 119.9(3)
C57 C56 H56 120.1
C55 C56 H56 120.1
C56 C57 C58 120.1(3)
C56 C57 H57 119.9
C58 C57 H57 119.9
C49 C58 C57 123.3(3)
C49 C58 H58 118.4
C57 C58 H58 118.4
Si7 C59 H59A 109.5
Si7 C59 H59B 109.5
H59A C59 H59B 109.5
Si7 C59 H59C 109.5
H59A C59 H59C 109.5
H59B C59 H59C 109.5
Si7 C60 H60A 109.5
Si7 C60 H60B 109.5
H60A C60 H60B 109.5
Si7 C60 H60C 109.5
H60A C60 H60C 109.5
H60B C60 H60C 109.5
Si7 C61 H61A 109.5
Si7 C61 H61B 109.5
H61A C61 H61B 109.5
Si7 C61 H61C 109.5
H61A C61 H61C 109.5
H61B C61 H61C 109.5
Si8 C62 H62A 109.5
Si8 C62 H62B 109.5
H62A C62 H62B 109.5
Si8 C62 H62C 109.5
H62A C62 H62C 109.5
H62B C62 H62C 109.5
Si8 C63 H63A 109.5
Si8 C63 H63B 109.5
H63A C63 H63B 109.5
Si8 C63 H63C 109.5
H63A C63 H63C 109.5
H63B C63 H63C 109.5
Si8 C64 H64A 109.5
Si8 C64 H64B 109.5
H64A C64 H64B 109.5
Si8 C64 H64C 109.5
H64A C64 H64C 109.5
H64B C64 H64C 109.5

loop_
_geom_bond_atom_site_label_1
_geom_bond_atom_site_label_2
_geom_bond_distance
Bi1 N2 2.138(2)
Bi1 N1 2.167(2)
Bi1 S1 2.5386(7)
Bi2 N3 2.144(2)
Bi2 N4 2.170(2)
Bi2 S1 2.5381(7)
Bi3 N5 2.162(2)
Bi3 N6 2.199(2)
Bi3 S2 2.5450(7)
Bi4 N8 2.138(2)
Bi4 N7 2.185(2)
Bi4 S2 2.5447(7)
Si1 N1 1.743(2)
Si1 C12 1.857(3)
Si1 C13 1.866(3)
Si1 C11 1.867(3)
Si2 N2 1.733(2)
Si2 C14 1.861(3)
Si2 C15 1.861(3)
Si2 C16 1.864(3)
Si3 N3 1.725(2)
Si3 C29 1.859(4)
Si3 C28 1.863(4)
Si3 C27 1.870(3)
Si4 N4 1.751(2)
Si4 C32 1.859(3)
Si4 C31 1.862(3)
Si4 C30 1.865(3)
Si5 N5 1.750(2)
Si5 C45 1.861(3)
Si5 C44 1.865(3)
Si5 C43 1.867(3)
Si6 N6 1.743(2)
Si6 C46 1.860(3)
Si6 C48 1.865(3)
Si6 C47 1.870(3)
Si7 N7 1.743(2)
Si7 C61 1.858(3)
Si7 C60 1.871(3)
Si7 C59 1.872(3)
Si8 N8 1.735(2)
Si8 C64 1.851(3)
Si8 C63 1.855(3)
Si8 C62 1.865(3)
N1 C1 1.405(3)
N2 C3 1.416(3)
N3 C17 1.417(3)
N4 C19 1.403(3)
N5 C33 1.415(3)
N6 C35 1.395(3)
N7 C49 1.405(4)
N8 C51 1.418(3)
C1 C10 1.382(4)
C1 C2 1.449(4)
C2 C7 1.438(4)
C2 C3 1.442(4)
C3 C4 1.372(4)
C4 C5 1.401(4)
C4 H4 0.9500
C5 C6 1.362(4)
C5 H5 0.9500
C6 C7 1.414(4)
C6 H6 0.9500
C7 C8 1.414(4)
C8 C9 1.350(4)
C8 H8 0.9500
C9 C10 1.394(4)
C9 H9 0.9500
C10 H10 0.9500
C11 H11A 0.9800
C11 H11B 0.9800
C11 H11C 0.9800
C12 H12A 0.9800
C12 H12B 0.9800
C12 H12C 0.9800
C13 H13A 0.9800
C13 H13B 0.9800
C13 H13C 0.9800
C14 H14A 0.9800
C14 H14B 0.9800
C14 H14C 0.9800
C15 H15A 0.9800
C15 H15B 0.9800
C15 H15C 0.9800
C16 H16A 0.9800
C16 H16B 0.9800
C16 H16C 0.9800
C17 C26 1.377(4)
C17 C18 1.440(4)
C18 C23 1.443(4)
C18 C19 1.454(4)
C19 C20 1.387(4)
C20 C21 1.401(4)
C20 H20 0.9500
C21 C22 1.351(4)
C21 H21 0.9500
C22 C23 1.405(4)
C22 H22 0.9500
C23 C24 1.416(4)
C24 C25 1.349(5)
C24 H24 0.9500
C25 C26 1.407(4)
C25 H25 0.9500
C26 H26 0.9500
C27 H27A 0.9800
C27 H27B 0.9800
C27 H27C 0.9800
C28 H28A 0.9800
C28 H28B 0.9800
C28 H28C 0.9800
C29 H29A 0.9800
C29 H29B 0.9800
C29 H29C 0.9800
C30 H30A 0.9800
C30 H30B 0.9800
C30 H30C 0.9800
C31 H31A 0.9800
C31 H31B 0.9800
C31 H31C 0.9800
C32 H32A 0.9800
C32 H32B 0.9800
C32 H32C 0.9800
C33 C42 1.378(4)
C33 C34 1.446(4)
C34 C39 1.434(4)
C34 C35 1.450(4)
C35 C36 1.389(4)
C36 C37 1.392(4)
C36 H36 0.9500
C37 C38 1.361(4)
C37 H37 0.9500
C38 C39 1.407(4)
C38 H38 0.9500
C39 C40 1.417(4)
C40 C41 1.351(4)
C40 H40 0.9500
C41 C42 1.399(4)
C41 H41 0.9500
C42 H42 0.9500
C43 H43A 0.9800
C43 H43B 0.9800
C43 H43C 0.9800
C44 H44A 0.9800
C44 H44B 0.9800
C44 H44C 0.9800
C45 H45A 0.9800
C45 H45B 0.9800
C45 H45C 0.9800
C46 H46A 0.9800
C46 H46B 0.9800
C46 H46C 0.9800
C47 H47A 0.9800
C47 H47B 0.9800
C47 H47C 0.9800
C48 H48A 0.9800
C48 H48B 0.9800
C48 H48C 0.9800
C49 C58 1.386(4)
C49 C50 1.456(4)
C50 C51 1.434(4)
C50 C55 1.440(4)
C51 C52 1.378(4)
C52 C53 1.400(4)
C52 H52 0.9500
C53 C54 1.361(4)
C53 H53 0.9500
C54 C55 1.411(4)
C54 H54 0.9500
C55 C56 1.408(4)
C56 C57 1.365(4)
C56 H56 0.9500
C57 C58 1.397(4)
C57 H57 0.9500
C58 H58 0.9500
C59 H59A 0.9800
C59 H59B 0.9800
C59 H59C 0.9800
C60 H60A 0.9800
C60 H60B 0.9800
C60 H60C 0.9800
C61 H61A 0.9800
C61 H61B 0.9800
C61 H61C 0.9800
C62 H62A 0.9800
C62 H62B 0.9800
C62 H62C 0.9800
C63 H63A 0.9800
C63 H63B 0.9800
C63 H63C 0.9800
C64 H64A 0.9800
C64 H64B 0.9800
C64 H64C 0.9800

loop_
_geom_torsion_atom_site_label_1
_geom_torsion_atom_site_label_2
_geom_torsion_atom_site_label_3
_geom_torsion_atom_site_label_4
_geom_torsion
N3 Bi2 S1 Bi1 85.27(7)
N4 Bi2 S1 Bi1 0.64(7)
N2 Bi1 S1 Bi2 97.38(6)
N1 Bi1 S1 Bi2 -177.78(6)
N8 Bi4 S2 Bi3 99.38(6)
N7 Bi4 S2 Bi3 -175.97(6)
N5 Bi3 S2 Bi4 77.99(6)
N6 Bi3 S2 Bi4 -6.58(6)
C12 Si1 N1 C1 80.1(3)
C13 Si1 N1 C1 -44.5(3)
C11 Si1 N1 C1 -162.9(2)
C12 Si1 N1 Bi1 -91.78(17)
C13 Si1 N1 Bi1 143.71(14)
C11 Si1 N1 Bi1 25.28(18)
N2 Bi1 N1 C1 46.1(2)
S1 Bi1 N1 C1 -48.82(19)
N2 Bi1 N1 Si1 -141.64(14)
S1 Bi1 N1 Si1 123.43(12)
C14 Si2 N2 C3 39.2(2)
C15 Si2 N2 C3 -81.0(2)
C16 Si2 N2 C3 157.4(2)
C14 Si2 N2 Bi1 -108.66(16)
C15 Si2 N2 Bi1 131.16(15)
C16 Si2 N2 Bi1 9.57(17)
N1 Bi1 N2 C3 -53.38(18)
S1 Bi1 N2 C3 38.26(18)
N1 Bi1 N2 Si2 94.61(14)
S1 Bi1 N2 Si2 -173.74(12)
C29 Si3 N3 C17 -46.2(3)
C28 Si3 N3 C17 73.8(3)
C27 Si3 N3 C17 -166.1(2)
C29 Si3 N3 Bi2 98.76(18)
C28 Si3 N3 Bi2 -141.29(17)
C27 Si3 N3 Bi2 -21.2(2)
N4 Bi2 N3 C17 58.01(19)
S1 Bi2 N3 C17 -39.76(18)
N4 Bi2 N3 Si3 -88.14(15)
S1 Bi2 N3 Si3 174.09(13)
C32 Si4 N4 C19 -75.3(2)
C31 Si4 N4 C19 50.8(3)
C30 Si4 N4 C19 166.4(2)
C32 Si4 N4 Bi2 89.48(16)
C31 Si4 N4 Bi2 -144.41(15)
C30 Si4 N4 Bi2 -28.77(16)
N3 Bi2 N4 C19 -48.49(19)
S1 Bi2 N4 C19 45.68(19)
N3 Bi2 N4 Si4 145.58(13)
S1 Bi2 N4 Si4 -120.25(11)
C45 Si5 N5 C33 -33.4(2)
C44 Si5 N5 C33 86.3(2)
C43 Si5 N5 C33 -153.2(2)
C45 Si5 N5 Bi3 118.44(16)
C44 Si5 N5 Bi3 -121.88(16)
C43 Si5 N5 Bi3 -1.29(18)
N6 Bi3 N5 C33 51.32(19)
S2 Bi3 N5 C33 -47.71(19)
N6 Bi3 N5 Si5 -100.51(14)
S2 Bi3 N5 Si5 160.46(12)
C46 Si6 N6 C35 151.4(2)
C48 Si6 N6 C35 -89.3(2)
C47 Si6 N6 C35 35.4(3)
C46 Si6 N6 Bi3 -41.52(17)
C48 Si6 N6 Bi3 77.86(16)
C47 Si6 N6 Bi3 -157.45(13)
N5 Bi3 N6 C35 -50.52(19)
S2 Bi3 N6 C35 45.42(19)
N5 Bi3 N6 Si6 141.56(14)
S2 Bi3 N6 Si6 -122.50(12)
C61 Si7 N7 C49 -54.5(3)
C60 Si7 N7 C49 69.9(3)
C59 Si7 N7 C49 -173.0(2)
C61 Si7 N7 Bi4 120.84(16)
C60 Si7 N7 Bi4 -114.81(16)
C59 Si7 N7 Bi4 2.33(18)
N8 Bi4 N7 C49 43.7(2)
S2 Bi4 N7 C49 -48.51(19)
N8 Bi4 N7 Si7 -131.90(14)
S2 Bi4 N7 Si7 135.89(12)
C64 Si8 N8 C51 -79.8(2)
C63 Si8 N8 C51 41.7(2)
C62 Si8 N8 C51 160.4(2)
C64 Si8 N8 Bi4 133.14(16)
C63 Si8 N8 Bi4 -105.38(16)
C62 Si8 N8 Bi4 13.33(18)
N7 Bi4 N8 C51 -57.56(18)
S2 Bi4 N8 C51 38.52(17)
N7 Bi4 N8 Si8 91.18(14)
S2 Bi4 N8 Si8 -172.74(12)
Si1 N1 C1 C10 -19.2(4)
Bi1 N1 C1 C10 152.5(2)
Si1 N1 C1 C2 159.7(2)
Bi1 N1 C1 C2 -28.5(3)
C10 C1 C2 C7 0.1(4)
N1 C1 C2 C7 -178.9(2)
C10 C1 C2 C3 179.5(3)
N1 C1 C2 C3 0.5(4)
Si2 N2 C3 C4 72.4(3)
Bi1 N2 C3 C4 -138.3(2)
Si2 N2 C3 C2 -104.0(3)
Bi1 N2 C3 C2 45.4(3)
C7 C2 C3 C4 -6.9(4)
C1 C2 C3 C4 173.7(3)
C7 C2 C3 N2 169.4(2)
C1 C2 C3 N2 -10.0(4)
N2 C3 C4 C5 -170.0(2)
C2 C3 C4 C5 6.4(4)
C3 C4 C5 C6 -1.8(4)
C4 C5 C6 C7 -2.0(4)
C5 C6 C7 C8 -180.0(3)
C5 C6 C7 C2 1.2(4)
C3 C2 C7 C8 -175.6(2)
C1 C2 C7 C8 3.8(4)
C3 C2 C7 C6 3.1(4)
C1 C2 C7 C6 -177.4(2)
C6 C7 C8 C9 177.1(3)
C2 C7 C8 C9 -4.1(4)
C7 C8 C9 C10 0.4(4)
N1 C1 C10 C9 175.1(3)
C2 C1 C10 C9 -3.9(4)
C8 C9 C10 C1 3.8(5)
Si3 N3 C17 C26 -78.4(3)
Bi2 N3 C17 C26 133.4(2)
Si3 N3 C17 C18 99.7(3)
Bi2 N3 C17 C18 -48.5(3)
C26 C17 C18 C23 4.8(4)
N3 C17 C18 C23 -173.2(2)
C26 C17 C18 C19 -174.7(3)
N3 C17 C18 C19 7.2(4)
Si4 N4 C19 C20 12.2(3)
Bi2 N4 C19 C20 -152.2(2)
Si4 N4 C19 C18 -170.20(19)
Bi2 N4 C19 C18 25.4(3)
C17 C18 C19 C20 -176.0(3)
C23 C18 C19 C20 4.4(4)
C17 C18 C19 N4 6.4(4)
C23 C18 C19 N4 -173.2(2)
N4 C19 C20 C21 177.1(3)
C18 C19 C20 C21 -0.6(4)
C19 C20 C21 C22 -2.9(5)
C20 C21 C22 C23 2.4(4)
C21 C22 C23 C24 -178.7(3)
C21 C22 C23 C18 1.6(4)
C17 C18 C23 C22 175.4(2)
C19 C18 C23 C22 -5.0(4)
C17 C18 C23 C24 -4.3(4)
C19 C18 C23 C24 175.3(2)
C22 C23 C24 C25 -178.5(3)
C18 C23 C24 C25 1.2(4)
C23 C24 C25 C26 1.6(4)
N3 C17 C26 C25 175.9(2)
C18 C17 C26 C25 -2.3(4)
C24 C25 C26 C17 -1.1(4)
Si5 N5 C33 C42 -62.8(3)
Bi3 N5 C33 C42 144.3(2)
Si5 N5 C33 C34 114.6(3)
Bi3 N5 C33 C34 -38.4(3)
C42 C33 C34 C39 1.3(4)
N5 C33 C34 C39 -176.0(2)
C42 C33 C34 C35 -179.3(3)
N5 C33 C34 C35 3.4(4)
Si6 N6 C35 C36 22.0(4)
Bi3 N6 C35 C36 -145.2(2)
Si6 N6 C35 C34 -157.4(2)
Bi3 N6 C35 C34 35.4(3)
C39 C34 C35 C36 -2.0(4)
C33 C34 C35 C36 178.6(3)
C39 C34 C35 N6 177.3(2)
C33 C34 C35 N6 -2.0(4)
N6 C35 C36 C37 -174.9(3)
C34 C35 C36 C37 4.5(4)
C35 C36 C37 C38 -4.0(4)
C36 C37 C38 C39 1.1(4)
C37 C38 C39 C40 -179.9(3)
C37 C38 C39 C34 1.1(4)
C33 C34 C39 C38 178.8(3)
C35 C34 C39 C38 -0.6(4)
C33 C34 C39 C40 -0.1(4)
C35 C34 C39 C40 -179.5(3)
C38 C39 C40 C41 -179.5(3)
C34 C39 C40 C41 -0.6(5)
C39 C40 C41 C42 0.1(5)
N5 C33 C42 C41 175.6(3)
C34 C33 C42 C41 -1.9(4)
C40 C41 C42 C33 1.2(5)
Si7 N7 C49 C58 -23.6(4)
Bi4 N7 C49 C58 161.2(2)
Si7 N7 C49 C50 157.8(2)
Bi4 N7 C49 C50 -17.5(3)
C58 C49 C50 C51 168.9(3)
N7 C49 C50 C51 -12.4(4)
C58 C49 C50 C55 -8.7(4)
N7 C49 C50 C55 170.0(2)
Si8 N8 C51 C52 78.8(3)
Bi4 N8 C51 C52 -131.6(2)
Si8 N8 C51 C50 -99.8(3)
Bi4 N8 C51 C50 49.8(3)
C55 C50 C51 C52 -7.1(4)
C49 C50 C51 C52 175.3(3)
C55 C50 C51 N8 171.4(2)
C49 C50 C51 N8 -6.1(4)
N8 C51 C52 C53 -175.7(2)
C50 C51 C52 C53 2.9(4)
C51 C52 C53 C54 1.1(4)
C52 C53 C54 C55 -0.5(4)
C53 C54 C55 C56 175.1(3)
C53 C54 C55 C50 -4.1(4)
C51 C50 C55 C56 -171.4(2)
C49 C50 C55 C56 6.3(4)
C51 C50 C55 C54 7.7(4)
C49 C50 C55 C54 -174.5(2)
C54 C55 C56 C57 -179.0(3)
C50 C55 C56 C57 0.2(4)
C55 C56 C57 C58 -4.3(4)
N7 C49 C58 C57 -173.7(3)
C50 C49 C58 C57 5.0(4)
C56 C57 C58 C49 1.6(4)
